data_8103956
loop_
_publ_author_name
'Berthold, H.J.'
'Vonholdt, E.'
'Wartchow, R.'
'Vogt, T.'

_publ_section_title
;
 X-ray and neutron diffraction investigation at 298 K of N H4 I * N H3 and
 N D4 I * N D3 containing the cation H3 N-H...N H3+ and D3 N-D...N D3+
;
_journal_name_full 'Zeitschrift fuer Kristallographie (149,1979-)'
_journal_page_first 225
_journal_page_last 235
_journal_volume 200
_journal_year 1992
_chemical_formula_sum 'H7 I N2'
_chemical_name_systematic '(N2 H7) I'
_space_group_IT_number 221
_symmetry_space_group_name_Hall '-P 4 2 3'
_symmetry_space_group_name_H-M 'P m -3 m'
_cell_angle_alpha 90
_cell_angle_beta 90
_cell_angle_gamma 90
_cell_formula_units_Z 1
_cell_length_a 5.129
_cell_length_b 5.129
_cell_length_c 5.129
_cell_volume 134.927
_citation_journal_id_ASTM ZEKRDZ
_cod_data_source_file Berthold_ZEKRDZ_1992_44.cif
_cod_data_source_block H7I1N2
_cod_original_cell_volume 134.9268
_cod_original_formula_sum 'H7 I1 N2'
_cod_database_code 8103956

loop_
_symmetry_equiv_pos_as_xyz
x,y,z
-y,x,z
-x,-y,z
y,-x,z
x,-y,-z
y,x,-z
-x,y,-z
-y,-x,-z
z,x,y
-x,z,y
-z,-x,y
x,-z,y
z,-x,-y
x,z,-y
-z,x,-y
-x,-z,-y
y,z,x
y,-z,-x
z,y,-x
-y,z,-x
-z,-y,-x
-y,-z,x
z,-y,x
-z,y,x
-x,-y,-z
y,-x,-z
x,y,-z
-y,x,-z
-x,y,z
-y,-x,z
x,-y,z
y,x,z
-z,-x,-y
x,-z,-y
z,x,-y
-x,z,-y
-z,x,y
-x,-z,y
z,-x,y
x,z,y
-y,-z,-x
-y,z,x
-z,-y,x
y,-z,x
z,y,x
y,z,-x
-z,y,-x
z,-y,-x

loop_
_atom_site_label
_atom_site_type_symbol
_atom_site_fract_x
_atom_site_fract_y
_atom_site_fract_z
_atom_site_occupancy
_atom_site_U_iso_or_equiv
I1 I-1 0 0 0 1 0.0
N1 N-3 0.238 0.5 0.5 0.333 0.0
H1 H+1 0.5 0.5 0.5 1 0.0
